data_4343409
loop_
_publ_author_name
'Thu\'ery, Pierre'
'Harrowfield, Jack'

_publ_section_title
;
 Uranyl Ion Complexes with 1,1'-Biphenyl-2,2',6,6'-tetracarboxylic Acid:
 Structural and Spectroscopic Studies of One- to Three-Dimensional
 Assemblies.
;
_journal_issue 13
_journal_name_full 'Inorganic chemistry'
_journal_page_first 6296
_journal_page_last 6305
_journal_paper_doi 10.1021/acs.inorgchem.5b00596
_journal_volume 54
_journal_year 2015
_chemical_formula_sum 'C18 H17 N O16 U2'
_chemical_formula_weight 979.39
_space_group_crystal_system triclinic
_space_group_IT_number 2
_space_group_name_Hall '-P 1'
_space_group_name_H-M_alt 'P -1'
_symmetry_space_group_name_Hall '-P 1'
_symmetry_space_group_name_H-M 'P -1'
_atom_sites_solution_hydrogens mixed
_atom_sites_solution_primary heavy
_audit_creation_method SHELXL-2014
_cell_angle_alpha 72.739(2)
_cell_angle_beta 73.394(3)
_cell_angle_gamma 67.672(3)
_cell_formula_units_Z 2
_cell_length_a 9.0667(3)
_cell_length_b 10.4968(5)
_cell_length_c 13.9008(7)
_cell_measurement_reflns_used 67336
_cell_measurement_temperature 150(2)
_cell_measurement_theta_max 30.51
_cell_measurement_theta_min 2.61
_cell_volume 1146.01(9)
_computing_cell_refinement 'HKL2000 (Otwinowski & Minor, 1997)'
_computing_data_collection 'COLLECT (Nonius, 1998)'
_computing_data_reduction 'HKL2000 (Otwinowski & Minor, 1997)'
_computing_molecular_graphics 'SHELXTL (Sheldrick, 2008)'
_computing_publication_material 'SHELXTL (Sheldrick, 2008); PLATON (Spek, 2003)'
_computing_structure_refinement 'SHELXL-97 (Sheldrick, 2008)'
_computing_structure_solution 'SHELXS (Sheldrick, 2008)'
_diffrn_ambient_temperature 150(2)
_diffrn_measured_fraction_theta_full 0.998
_diffrn_measured_fraction_theta_max 0.999
_diffrn_measurement_device_type 'Nonius Kappa-CCD area-detector diffractometer'
_diffrn_measurement_method '2 \f and 13 \w scans with 2\% steps (755 frames)'
_diffrn_radiation_monochromator graphite
_diffrn_radiation_source 'fine-focus sealed tube'
_diffrn_radiation_type MoK\a
_diffrn_radiation_wavelength 0.71073
_diffrn_reflns_av_R_equivalents 0.0394
_diffrn_reflns_av_unetI/netI 0.0449
_diffrn_reflns_laue_measured_fraction_full 0.998
_diffrn_reflns_laue_measured_fraction_max 0.999
_diffrn_reflns_limit_h_max 12
_diffrn_reflns_limit_h_min -12
_diffrn_reflns_limit_k_max 14
_diffrn_reflns_limit_k_min -14
_diffrn_reflns_limit_l_max 19
_diffrn_reflns_limit_l_min -19
_diffrn_reflns_number 67336
_diffrn_reflns_point_group_measured_fraction_full 0.998
_diffrn_reflns_point_group_measured_fraction_max 0.999
_diffrn_reflns_theta_full 25.242
_diffrn_reflns_theta_max 30.507
_diffrn_reflns_theta_min 2.611
_diffrn_standards_decay_% 0
_diffrn_standards_interval_time 0
_diffrn_standards_number 0
_exptl_absorpt_coefficient_mu 14.198
_exptl_absorpt_correction_T_max 0.210
_exptl_absorpt_correction_T_min 0.151
_exptl_absorpt_correction_type multi-scan
_exptl_absorpt_process_details 'SCALEPACK (Otwinowski & Minor, 1997)'
_exptl_crystal_colour 'translucent light yellow'
_exptl_crystal_density_diffrn 2.838
_exptl_crystal_description parallelepiped
_exptl_crystal_F_000 888
_exptl_crystal_size_max 0.15
_exptl_crystal_size_mid 0.15
_exptl_crystal_size_min 0.11
_refine_diff_density_max 1.721
_refine_diff_density_min -3.095
_refine_diff_density_rms 0.243
_refine_ls_extinction_method none
_refine_ls_goodness_of_fit_ref 1.088
_refine_ls_hydrogen_treatment constr
_refine_ls_matrix_type full
_refine_ls_number_parameters 335
_refine_ls_number_reflns 6979
_refine_ls_number_restraints 14
_refine_ls_restrained_S_all 1.090
_refine_ls_R_factor_all 0.0413
_refine_ls_R_factor_gt 0.0333
_refine_ls_shift/su_max 0.002
_refine_ls_shift/su_mean 0.000
_refine_ls_structure_factor_coef Fsqd
_refine_ls_weighting_details 'w=1/[\s^2^(Fo^2^)+(0.0304P)^2^+7.7432P] where P=(Fo^2^+2Fc^2^)/3'
_refine_ls_weighting_scheme calc
_refine_ls_wR_factor_gt 0.0897
_refine_ls_wR_factor_ref 0.0926
_reflns_Friedel_coverage 0.000
_reflns_number_gt 6114
_reflns_number_total 6979
_reflns_threshold_expression 'I > 2\s(I)'
_cod_data_source_file ic5b00596_si_002.cif
_cod_data_source_block 2
_cod_depositor_comments 'Adding full bibliography for 4343408--4343413.cif.'
_cod_database_code 4343409
_shelx_space_group_comment
;
The symmetry employed for this shelxl refinement is uniquely defined
by the following loop, which should always be used as a source of
symmetry information in preference to the above space-group names.
They are only intended as comments.
;
_shelxl_version_number 2014-3

loop_
_space_group_symop_operation_xyz
'x, y, z'
'-x, -y, -z'

loop_
_atom_site_label
_atom_site_type_symbol
_atom_site_fract_x
_atom_site_fract_y
_atom_site_fract_z
_atom_site_U_iso_or_equiv
_atom_site_adp_type
_atom_site_occupancy
_atom_site_site_symmetry_order
_atom_site_calc_flag
_atom_site_refinement_flags_posn
_atom_site_refinement_flags_adp
U1 U 0.40548(3) 0.27086(2) 1.04268(2) 0.02070(6) Uani 1 1 d . .
U2 U 1.14131(3) 0.21958(2) 0.50192(2) 0.03334(7) Uani 1 1 d . .
O1 O 0.2811(5) 0.3024(4) 0.9560(3) 0.0253(8) Uani 1 1 d . .
O2 O 0.5355(6) 0.2407(4) 1.1260(3) 0.0304(9) Uani 1 1 d . .
O3 O 0.9937(7) 0.2885(6) 0.4237(4) 0.0445(12) Uani 1 1 d . .
O4 O 1.2846(7) 0.1503(5) 0.5825(4) 0.0406(11) Uani 1 1 d . .
O5 O 0.5608(5) 0.4002(4) 0.9176(3) 0.0231(8) Uani 1 1 d . .
O6 O 0.7323(5) 0.4963(4) 0.9317(3) 0.0271(8) Uani 1 1 d . .
O7 O 0.9782(7) 0.0911(5) 0.6173(4) 0.0389(11) Uani 1 1 d . .
O8 O 1.0045(9) -0.1084(6) 0.7338(5) 0.0606(18) Uani 1 1 d . .
O9 O 0.5999(5) 0.0962(4) 0.9561(3) 0.0218(7) Uani 1 1 d . .
O10 O 0.6246(6) -0.0479(4) 0.8588(3) 0.0317(10) Uani 1 1 d . .
O11 O 0.9740(6) 0.3783(5) 0.6103(4) 0.0347(10) Uani 1 1 d . .
O12 O 0.7731(7) 0.5763(5) 0.5739(4) 0.0437(12) Uani 1 1 d . .
O13 O 0.1711(7) 0.2886(5) 1.1866(4) 0.0522(16) Uani 1 1 d . .
H13A H 0.0982 0.2433 1.2158 0.063 Uiso 1 1 d R U
H13B H 0.1054 0.3736 1.2038 0.063 Uiso 1 1 d R U
O14 O 1.3748(9) 0.1749(7) 0.3581(5) 0.0659(19) Uani 1 1 d . .
H14A H 1.3437 0.2319 0.2981 0.079 Uiso 1 1 d R U
H14B H 1.4522 0.2085 0.3613 0.079 Uiso 1 1 d R U
O15 O 1.2218(7) -0.0138(6) 0.4576(4) 0.0458(13) Uani 1 1 d . .
H15A H 1.1382 -0.0281 0.4475 0.055 Uiso 1 1 d R U
H15B H 1.2730 -0.1078 0.4990 0.055 Uiso 1 1 d R U
O16 O -0.0803(10) 0.5179(7) 1.2365(6) 0.079(2) Uani 1 1 d . .
N1 N 0.3584(14) 0.7748(11) 0.6168(9) 0.094(3) Uani 1 1 d D U
C1 C 0.8502(7) 0.2116(5) 0.8065(4) 0.0217(10) Uani 1 1 d . .
C2 C 0.8466(7) 0.2785(5) 0.8816(4) 0.0223(10) Uani 1 1 d . .
C3 C 0.9741(8) 0.2288(6) 0.9331(5) 0.0278(12) Uani 1 1 d . .
H3 H 0.9721 0.2761 0.9823 0.033 Uiso 1 1 calc R U
C4 C 1.1054(8) 0.1096(7) 0.9132(5) 0.0324(13) Uani 1 1 d . .
H4 H 1.1929 0.0763 0.9485 0.039 Uiso 1 1 calc R U
C5 C 1.1084(8) 0.0402(6) 0.8425(5) 0.0324(13) Uani 1 1 d . .
H5 H 1.1957 -0.0431 0.8309 0.039 Uiso 1 1 calc R U
C6 C 0.9831(7) 0.0925(6) 0.7881(4) 0.0247(11) Uani 1 1 d . .
C7 C 0.7033(7) 0.4002(5) 0.9115(4) 0.0211(10) Uani 1 1 d . .
C8 C 0.9897(8) 0.0166(6) 0.7095(5) 0.0326(13) Uani 1 1 d . .
C9 C 0.7164(7) 0.2600(5) 0.7487(4) 0.0220(10) Uani 1 1 d . .
C10 C 0.6050(7) 0.1866(6) 0.7773(4) 0.0237(10) Uani 1 1 d . .
C11 C 0.4851(9) 0.2208(7) 0.7216(5) 0.0327(13) Uani 1 1 d . .
H11 H 0.4158 0.1650 0.7395 0.039 Uiso 1 1 calc R U
C12 C 0.4665(10) 0.3358(9) 0.6399(6) 0.0450(19) Uani 1 1 d . .
H12 H 0.3819 0.3622 0.6032 0.054 Uiso 1 1 calc R U
C13 C 0.5732(11) 0.4116(8) 0.6127(5) 0.0453(19) Uani 1 1 d . .
H13 H 0.5589 0.4922 0.5580 0.054 Uiso 1 1 calc R U
C14 C 0.6999(8) 0.3738(7) 0.6626(5) 0.0307(12) Uani 1 1 d . .
C15 C 0.6103(7) 0.0699(5) 0.8707(4) 0.0212(10) Uani 1 1 d . .
C16 C 0.8246(9) 0.4488(7) 0.6141(5) 0.0326(13) Uani 1 1 d . .
C17 C 0.3252(19) 0.7076(15) 0.6938(10) 0.104(3) Uani 1 1 d D U
C18 C 0.2778(17) 0.6164(13) 0.7978(9) 0.090(3) Uani 1 1 d D U
H18A H 0.2212 0.6757 0.8486 0.135 Uiso 1 1 calc R U
H18B H 0.3759 0.5446 0.8197 0.135 Uiso 1 1 calc R U
H18C H 0.2058 0.5703 0.7920 0.135 Uiso 1 1 calc R U

loop_
_atom_site_aniso_label
_atom_site_aniso_U_11
_atom_site_aniso_U_22
_atom_site_aniso_U_33
_atom_site_aniso_U_23
_atom_site_aniso_U_13
_atom_site_aniso_U_12
U1 0.02438(10) 0.01702(9) 0.02234(10) -0.00421(7) -0.00296(7) -0.00962(7)
U2 0.04603(15) 0.03059(12) 0.02529(12) -0.00333(9) -0.00288(10) -0.01932(11)
O1 0.025(2) 0.0250(19) 0.031(2) -0.0069(16) -0.0079(16) -0.0116(16)
O2 0.041(3) 0.025(2) 0.029(2) -0.0039(16) -0.0140(19) -0.0116(18)
O3 0.055(3) 0.046(3) 0.035(3) -0.005(2) -0.010(2) -0.019(3)
O4 0.052(3) 0.037(3) 0.035(3) -0.001(2) -0.013(2) -0.019(2)
O5 0.0224(19) 0.0202(17) 0.0257(19) -0.0049(14) -0.0017(15) -0.0079(15)
O6 0.026(2) 0.0219(18) 0.037(2) -0.0100(16) -0.0016(17) -0.0124(16)
O7 0.054(3) 0.035(2) 0.033(2) -0.0112(19) 0.001(2) -0.025(2)
O8 0.102(5) 0.031(3) 0.048(3) -0.013(2) 0.011(3) -0.036(3)
O9 0.0229(19) 0.0187(17) 0.0220(18) -0.0026(14) -0.0046(15) -0.0059(14)
O10 0.048(3) 0.0200(18) 0.026(2) -0.0074(15) 0.0043(19) -0.0168(19)
O11 0.043(3) 0.032(2) 0.034(2) -0.0030(18) -0.004(2) -0.023(2)
O12 0.048(3) 0.033(2) 0.046(3) 0.009(2) -0.008(2) -0.023(2)
O13 0.053(3) 0.029(2) 0.060(3) -0.017(2) 0.030(3) -0.022(2)
O14 0.078(5) 0.061(4) 0.040(3) -0.007(3) 0.010(3) -0.020(4)
O15 0.057(4) 0.041(3) 0.044(3) -0.019(2) -0.006(3) -0.016(3)
O16 0.075(5) 0.049(4) 0.072(5) -0.002(3) 0.014(4) -0.004(3)
N1 0.086(6) 0.071(5) 0.102(7) -0.005(4) -0.019(5) -0.008(5)
C1 0.024(3) 0.017(2) 0.023(2) 0.0005(18) -0.003(2) -0.0098(19)
C2 0.020(2) 0.018(2) 0.031(3) -0.0050(19) -0.006(2) -0.0076(19)
C3 0.029(3) 0.024(3) 0.033(3) -0.005(2) -0.013(2) -0.008(2)
C4 0.024(3) 0.028(3) 0.042(3) -0.002(2) -0.012(3) -0.005(2)
C5 0.024(3) 0.023(3) 0.043(4) -0.002(2) -0.002(2) -0.007(2)
C6 0.025(3) 0.019(2) 0.026(3) -0.004(2) 0.003(2) -0.009(2)
C7 0.026(3) 0.018(2) 0.021(2) -0.0039(18) -0.001(2) -0.010(2)
C8 0.035(3) 0.026(3) 0.032(3) -0.010(2) 0.009(2) -0.013(2)
C9 0.026(3) 0.021(2) 0.020(2) -0.0028(19) -0.003(2) -0.010(2)
C10 0.027(3) 0.020(2) 0.024(3) -0.0027(19) -0.004(2) -0.010(2)
C11 0.038(4) 0.035(3) 0.032(3) 0.000(2) -0.014(3) -0.020(3)
C12 0.050(4) 0.055(4) 0.038(4) 0.013(3) -0.025(3) -0.032(4)
C13 0.060(5) 0.049(4) 0.032(3) 0.019(3) -0.022(3) -0.035(4)
C14 0.038(3) 0.030(3) 0.027(3) 0.002(2) -0.009(2) -0.019(3)
C15 0.023(3) 0.017(2) 0.023(2) -0.0036(18) 0.0002(19) -0.0102(19)
C16 0.041(4) 0.030(3) 0.028(3) 0.004(2) -0.007(3) -0.021(3)
C17 0.094(6) 0.081(5) 0.114(7) -0.009(4) -0.025(6) -0.010(5)
C18 0.089(6) 0.071(6) 0.108(7) -0.012(5) -0.034(6) -0.018(5)

loop_
_atom_type_symbol
_atom_type_description
_atom_type_scat_dispersion_real
_atom_type_scat_dispersion_imag
_atom_type_scat_source
C C 0.0033 0.0016 'International Tables Vol C Tables 4.2.6.8 and 6.1.1.4'
H H 0.0000 0.0000 'International Tables Vol C Tables 4.2.6.8 and 6.1.1.4'
O O 0.0106 0.0060 'International Tables Vol C Tables 4.2.6.8 and 6.1.1.4'
U U -9.6767 9.6646 'International Tables Vol C Tables 4.2.6.8 and 6.1.1.4'
N N 0.0061 0.0033 'International Tables Vol C Tables 4.2.6.8 and 6.1.1.4'

loop_
_geom_angle_atom_site_label_1
_geom_angle_atom_site_label_2
_geom_angle_atom_site_label_3
_geom_angle
_geom_angle_site_symmetry_1
_geom_angle_site_symmetry_3
O1 U1 O2 178.0(2) . .
O1 U1 O5 90.40(17) . .
O2 U1 O5 87.72(18) . .
O1 U1 O9 87.48(17) . .
O2 U1 O9 91.49(18) . .
O5 U1 O9 78.36(13) . .
O1 U1 O6 89.19(17) . 2_667
O2 U1 O6 91.03(18) . 2_667
O5 U1 O6 77.00(14) . 2_667
O9 U1 O6 155.11(14) . 2_667
O1 U1 O10 97.11(18) . 2_657
O2 U1 O10 84.21(18) . 2_657
O5 U1 O10 149.97(15) . 2_657
O9 U1 O10 73.01(14) . 2_657
O6 U1 O10 131.88(15) 2_667 2_657
O1 U1 O13 91.1(2) . .
O2 U1 O13 90.8(2) . .
O5 U1 O13 143.65(15) . .
O9 U1 O13 137.99(14) . .
O6 U1 O13 66.71(15) 2_667 .
O10 U1 O13 65.52(15) 2_657 .
O4 U2 O3 178.6(2) . .
O4 U2 O7 91.0(2) . .
O3 U2 O7 87.7(2) . .
O4 U2 O11 89.4(2) . .
O3 U2 O11 89.8(2) . .
O7 U2 O11 78.42(16) . .
O4 U2 O12 91.2(2) . 2_766
O3 U2 O12 89.7(2) . 2_766
O7 U2 O12 155.17(18) . 2_766
O11 U2 O12 76.88(18) . 2_766
O4 U2 O14 86.7(3) . .
O3 U2 O14 94.6(3) . .
O7 U2 O14 135.9(2) . .
O11 U2 O14 145.5(2) . .
O12 U2 O14 69.0(2) 2_766 .
O4 U2 O15 90.6(2) . .
O3 U2 O15 89.5(2) . .
O7 U2 O15 70.76(18) . .
O11 U2 O15 149.18(17) . .
O12 U2 O15 133.92(19) 2_766 .
O14 U2 O15 65.2(2) . .
C7 O5 U1 130.2(3) . .
C7 O6 U1 138.9(4) . 2_667
C8 O7 U2 130.4(5) . .
C15 O9 U1 131.1(4) . .
C15 O10 U1 140.6(4) . 2_657
C16 O11 U2 127.7(4) . .
C16 O12 U2 141.9(5) . 2_766
U1 O13 H13A 136.0 . .
U1 O13 H13B 122.1 . .
H13A O13 H13B 96.3 . .
U2 O14 H14A 109.1 . .
U2 O14 H14B 110.8 . .
H14A O14 H14B 100.5 . .
U2 O15 H15A 111.4 . .
U2 O15 H15B 127.2 . .
H15A O15 H15B 100.1 . .
C6 C1 C2 118.1(5) . .
C6 C1 C9 119.1(5) . .
C2 C1 C9 122.8(5) . .
C3 C2 C1 120.3(5) . .
C3 C2 C7 118.0(5) . .
C1 C2 C7 121.6(5) . .
C2 C3 C4 120.3(6) . .
C2 C3 H3 119.8 . .
C4 C3 H3 119.8 . .
C5 C4 C3 120.1(6) . .
C5 C4 H4 119.9 . .
C3 C4 H4 119.9 . .
C4 C5 C6 119.8(6) . .
C4 C5 H5 120.1 . .
C6 C5 H5 120.1 . .
C5 C6 C1 121.3(6) . .
C5 C6 C8 119.1(5) . .
C1 C6 C8 119.6(6) . .
O6 C7 O5 123.6(5) . .
O6 C7 C2 117.0(5) . .
O5 C7 C2 119.4(5) . .
O8 C8 O7 123.1(6) . .
O8 C8 C6 120.1(6) . .
O7 C8 C6 116.7(5) . .
C10 C9 C14 117.6(5) . .
C10 C9 C1 119.1(5) . .
C14 C9 C1 123.2(5) . .
C11 C10 C9 121.5(5) . .
C11 C10 C15 118.1(5) . .
C9 C10 C15 120.4(5) . .
C12 C11 C10 120.1(6) . .
C12 C11 H11 119.9 . .
C10 C11 H11 119.9 . .
C13 C12 C11 118.7(6) . .
C13 C12 H12 120.6 . .
C11 C12 H12 120.6 . .
C14 C13 C12 122.1(6) . .
C14 C13 H13 119.0 . .
C12 C13 H13 119.0 . .
C13 C14 C9 119.7(6) . .
C13 C14 C16 116.7(6) . .
C9 C14 C16 123.3(6) . .
O10 C15 O9 124.3(5) . .
O10 C15 C10 117.3(5) . .
O9 C15 C10 118.5(5) . .
O12 C16 O11 123.9(6) . .
O12 C16 C14 116.8(6) . .
O11 C16 C14 119.1(5) . .
N1 C17 C18 179.1(18) . .
C17 C18 H18A 109.5 . .
C17 C18 H18B 109.5 . .
H18A C18 H18B 109.5 . .
C17 C18 H18C 109.5 . .
H18A C18 H18C 109.5 . .
H18B C18 H18C 109.5 . .

loop_
_geom_bond_atom_site_label_1
_geom_bond_atom_site_label_2
_geom_bond_distance
_geom_bond_site_symmetry_2
U1 O1 1.758(4) .
U1 O2 1.764(4) .
U1 O5 2.345(4) .
U1 O9 2.357(4) .
U1 O6 2.368(4) 2_667
U1 O10 2.407(4) 2_657
U1 O13 2.458(5) .
U2 O4 1.761(5) .
U2 O3 1.768(6) .
U2 O7 2.335(5) .
U2 O11 2.369(5) .
U2 O12 2.400(5) 2_766
U2 O14 2.466(6) .
U2 O15 2.489(5) .
O5 C7 1.271(7) .
O6 C7 1.255(6) .
O6 U1 2.368(4) 2_667
O7 C8 1.299(8) .
O8 C8 1.217(8) .
O9 C15 1.268(7) .
O10 C15 1.249(6) .
O10 U1 2.407(4) 2_657
O11 C16 1.267(8) .
O12 C16 1.246(8) .
O12 U2 2.400(5) 2_766
O13 H13A 0.8936 .
O13 H13B 0.9213 .
O14 H14A 0.9192 .
O14 H14B 0.9136 .
O15 H15A 0.8811 .
O15 H15B 0.9947 .
N1 C17 1.124(8) .
C1 C6 1.396(8) .
C1 C2 1.408(8) .
C1 C9 1.491(8) .
C2 C3 1.383(8) .
C2 C7 1.497(7) .
C3 C4 1.394(9) .
C3 H3 0.9500 .
C4 C5 1.375(10) .
C4 H4 0.9500 .
C5 C6 1.391(9) .
C5 H5 0.9500 .
C6 C8 1.508(8) .
C9 C10 1.397(7) .
C9 C14 1.414(8) .
C10 C11 1.390(8) .
C10 C15 1.495(7) .
C11 C12 1.384(9) .
C11 H11 0.9500 .
C12 C13 1.382(10) .
C12 H12 0.9500 .
C13 C14 1.380(10) .
C13 H13 0.9500 .
C14 C16 1.508(9) .
C17 C18 1.526(9) .
C18 H18A 0.9800 .
C18 H18B 0.9800 .
C18 H18C 0.9800 .

loop_
_geom_hbond_atom_site_label_D
_geom_hbond_atom_site_label_H
_geom_hbond_atom_site_label_A
_geom_hbond_distance_DH
_geom_hbond_distance_HA
_geom_hbond_distance_DA
_geom_hbond_angle_DHA
_geom_hbond_site_symmetry_A
O13 H13A O8 0.89 1.85 2.716(8) 164.3 2_657
O13 H13B O16 0.92 1.84 2.718(8) 159.5 .
O14 H14A O13 0.92 2.31 3.111(11) 145.4 1_654
O14 H14A O2 0.92 2.52 3.125(7) 123.5 1_654
O14 H14B N1 0.91 1.91 2.795(15) 164.1 2_766
O15 H15A O7 0.88 1.95 2.780(8) 157.2 2_756
O15 H15B N1 0.99 1.90 2.814(12) 151.9 1_645
